data_7053970
loop_
_publ_author_name
'Rojas-S\'aenz, H\'ector'
'Su\'arez-Moreno, Galdina V.'
'Ramos-Garc\'ia, Iris'
'Duarte-Hern\'andez, Ang\'elica M.'
'Mijangos, Edgar'
'Pe\~na-Hueso, Adri\'an'
'Contreras, Rosalinda'
'Flores-Parra, Angelina'

_publ_section_title
;
 1,4-Dialkyl-1,4-diazabutadienes: their reactions with aluminum and indium
 halides
;
_journal_issue 1
_journal_name_full 'New Journal of Chemistry'
_journal_page_first 391
_journal_paper_doi 10.1039/c3nj01226c
_journal_volume 38
_journal_year 2014
_chemical_compound_source 'synthesis as described'
_chemical_formula_moiety 'C11 H23 Al Cl N2, C H3 Al Cl3'
_chemical_formula_sum 'C12 H26 Al2 Cl4 N2'
_chemical_formula_weight 394.11
_chemical_name_common 'Compound 10'
_chemical_name_systematic
;
 ?
;
_space_group_IT_number 61
_symmetry_cell_setting orthorhombic
_symmetry_Int_Tables_number 61
_symmetry_space_group_name_Hall '-P 2ac 2ab'
_symmetry_space_group_name_H-M 'P b c a'
_atom_sites_solution_hydrogens geom
_atom_sites_solution_primary direct
_atom_sites_solution_secondary difmap
_audit_conform_dict_location ftp://ftp.iucr.org/pub/cif_core.dic
_audit_conform_dict_name cif_core.dic
_audit_conform_dict_version 2.4
_audit_creation_date 2013-06-29T21:58:08-00:00
_audit_creation_method 'WinGX routine CIF_UPDATE'
_cell_angle_alpha 90.000
_cell_angle_beta 90.000
_cell_angle_gamma 90.000
_cell_formula_units_Z 8
_cell_length_a 11.6141(3)
_cell_length_b 17.4168(5)
_cell_length_c 21.0756(8)
_cell_measurement_reflns_used 5181
_cell_measurement_temperature 293(2)
_cell_measurement_theta_max 27.485
_cell_measurement_theta_min 2.91
_cell_measurement_wavelength 0.71073
_cell_volume 4263.2(2)
_computing_cell_refinement 'HKL Scalepack (Otwinowski & Minor 1997)'
_computing_data_collection 'Collect (Nonius BV, 1997-2000)'
_computing_data_reduction 'HKL Denzo and Scalepack (Otwinowski & Minor 1997)'
_computing_molecular_graphics 'Ortep-3 for Windows (Farrugia, 1997)'
_computing_publication_material 'WinGX publication routines (Farrugia, 1999)'
_computing_structure_refinement 'SHELXL-97 (Sheldrick, 2008)'
_diffrn_ambient_temperature 293(2)
_diffrn_detector 'CCD plate'
_diffrn_detector_area_resol_mean 9
_diffrn_measured_fraction_theta_full 0.958
_diffrn_measured_fraction_theta_max 0.955
_diffrn_measurement_device '95mm CCD camera on \k-goniostat'
_diffrn_measurement_device_type KappaCCD
_diffrn_measurement_method 'CCD rotation images, thick slices'
_diffrn_orient_matrix_type 'by Nonius Collect from scalepack cell'
_diffrn_orient_matrix_UB_11 0.31155E-1
_diffrn_orient_matrix_UB_12 0.5143E-3
_diffrn_orient_matrix_UB_13 -0.442312E-1
_diffrn_orient_matrix_UB_21 -0.801889E-1
_diffrn_orient_matrix_UB_22 0.27486E-2
_diffrn_orient_matrix_UB_23 -0.171305E-1
_diffrn_orient_matrix_UB_31 0.3564E-2
_diffrn_orient_matrix_UB_32 0.573477E-1
_diffrn_orient_matrix_UB_33 0.12178E-2
_diffrn_radiation_monochromator graphite
_diffrn_radiation_probe x-ray
_diffrn_radiation_type MoK\a
_diffrn_radiation_wavelength 0.71073
_diffrn_reflns_av_R_equivalents 0.1047
_diffrn_reflns_av_unetI/netI 0.1194
_diffrn_reflns_limit_h_max 14
_diffrn_reflns_limit_h_min -14
_diffrn_reflns_limit_k_max 22
_diffrn_reflns_limit_k_min -22
_diffrn_reflns_limit_l_max 27
_diffrn_reflns_limit_l_min -27
_diffrn_reflns_number 8869
_diffrn_reflns_theta_full 25
_diffrn_reflns_theta_max 27.49
_diffrn_reflns_theta_min 3.82
_diffrn_source 'Enraf Nonius FR590'
_exptl_absorpt_coefficient_mu 0.631
_exptl_absorpt_correction_T_max 0.862
_exptl_absorpt_correction_T_min 0.861
_exptl_absorpt_correction_type sphere
_exptl_absorpt_process_details
;
        Interpolation using  Int.Tab. Vol. C (1992) p. 523,Tab. 6.3.3.3
        for values of muR in the range 0-2.5, and Int.Tab. Vol.II (1959)
        p.302; Table 5.3.6 B for muR in the range 2.6-10.0.
The interpolation procedure of C.W.Dwiggins Jr (Acta Cryst.(1975)
        A31,146-148) is used with some modification.
;
_exptl_crystal_colour colourless
_exptl_crystal_density_diffrn 1.228
_exptl_crystal_density_method 'not measured'
_exptl_crystal_description prism
_exptl_crystal_F_000 1648
_exptl_crystal_size_max 0.4
_exptl_crystal_size_mid 0.15
_exptl_crystal_size_min 0.05
_refine_diff_density_max 0.516
_refine_diff_density_min -0.395
_refine_diff_density_rms 0.064
_refine_ls_extinction_method none
_refine_ls_goodness_of_fit_ref 1.019
_refine_ls_hydrogen_treatment mixed
_refine_ls_matrix_type full
_refine_ls_number_parameters 189
_refine_ls_number_reflns 4677
_refine_ls_number_restraints 0
_refine_ls_restrained_S_all 1.019
_refine_ls_R_factor_all 0.212
_refine_ls_R_factor_gt 0.0876
_refine_ls_shift/su_max 0
_refine_ls_shift/su_mean 0
_refine_ls_structure_factor_coef Fsqd
_refine_ls_weighting_details 'calc w=1/[\s^2^(Fo^2^)+(0.1191P)^2^+3.1453P] where P=(Fo^2^+2Fc^2^)/3'
_refine_ls_weighting_scheme calc
_refine_ls_wR_factor_gt 0.2039
_refine_ls_wR_factor_ref 0.2776
_reflns_number_gt 1948
_reflns_number_total 4677
_reflns_threshold_expression >2\s(I)
_cod_data_source_file c3nj01226c.txt
_cod_data_source_block af172al
_cod_original_sg_symbol_H-M Pbca
_cod_database_code 7053970

loop_
_symmetry_equiv_pos_as_xyz
'x, y, z'
'-x+1/2, -y, z+1/2'
'x+1/2, -y+1/2, -z'
'-x, y+1/2, -z+1/2'
'-x, -y, -z'
'x-1/2, y, -z-1/2'
'-x-1/2, y-1/2, z'
'x, -y-1/2, z-1/2'

loop_
_atom_site_label
_atom_site_type_symbol
_atom_site_fract_x
_atom_site_fract_y
_atom_site_fract_z
_atom_site_U_iso_or_equiv
_atom_site_adp_type
_atom_site_occupancy
_atom_site_symmetry_multiplicity
_atom_site_calc_flag
_atom_site_refinement_flags
Cl4 Cl 0.1455(2) 0.33109(14) 0.48151(13) 0.1140(8) Uani 1 1 d .
Al2 Al 0.25232(16) 0.26867(10) 0.42165(9) 0.0586(5) Uani 1 1 d .
N1 N 0.2201(4) 0.1586(3) 0.4262(2) 0.0545(11) Uani 1 1 d .
N2 N 0.1758(4) 0.2628(3) 0.3383(2) 0.0598(12) Uani 1 1 d .
C1 C 0.1688(5) 0.1364(3) 0.3755(3) 0.0616(15) Uani 1 1 d .
H1 H 0.1479 0.0853 0.3698 0.074 Uiso 1 1 calc R
C2 C 0.1441(5) 0.1938(3) 0.3269(3) 0.0637(15) Uani 1 1 d .
H2 H 0.107 0.1809 0.2894 0.076 Uiso 1 1 calc R
C3 C 0.1499(6) 0.3275(4) 0.2930(3) 0.0694(16) Uani 1 1 d .
C4 C 0.2531(6) 0.1024(3) 0.4775(3) 0.0648(15) Uani 1 1 d .
C5 C 0.2434(9) 0.3873(6) 0.3028(6) 0.126(4) Uani 1 1 d .
H5A H 0.3121 0.3715 0.2812 0.189 Uiso 1 1 calc R
H5B H 0.2591 0.3926 0.3473 0.189 Uiso 1 1 calc R
H5C H 0.218 0.4357 0.2861 0.189 Uiso 1 1 calc R
C6 C 0.0365(9) 0.3596(7) 0.3120(7) 0.139(5) Uani 1 1 d .
H6A H 0.0368 0.3703 0.3567 0.209 Uiso 1 1 calc R
H6B H -0.023 0.3231 0.3026 0.209 Uiso 1 1 calc R
H6C H 0.0224 0.4062 0.2889 0.209 Uiso 1 1 calc R
C7 C 0.1527(15) 0.3009(6) 0.2253(5) 0.147(5) Uani 1 1 d .
H7A H 0.2211 0.2712 0.2182 0.22 Uiso 1 1 calc R
H7B H 0.1526 0.3446 0.1976 0.22 Uiso 1 1 calc R
H7C H 0.0862 0.2698 0.2169 0.22 Uiso 1 1 calc R
C8 C 0.3674(8) 0.0674(6) 0.4573(5) 0.107(3) Uani 1 1 d .
H8A H 0.3572 0.0395 0.4184 0.16 Uiso 1 1 calc R
H8B H 0.3943 0.0331 0.4898 0.16 Uiso 1 1 calc R
H8C H 0.4229 0.1075 0.451 0.16 Uiso 1 1 calc R
C9 C 0.2648(10) 0.1476(5) 0.5378(4) 0.110(3) Uani 1 1 d .
H9A H 0.1924 0.1712 0.5479 0.165 Uiso 1 1 calc R
H9B H 0.3223 0.1866 0.5324 0.165 Uiso 1 1 calc R
H9C H 0.2871 0.1139 0.5717 0.165 Uiso 1 1 calc R
C10 C 0.1629(9) 0.0389(5) 0.4841(5) 0.109(3) Uani 1 1 d .
H10A H 0.1642 0.0071 0.4469 0.164 Uiso 1 1 calc R
H10B H 0.088 0.0616 0.4887 0.164 Uiso 1 1 calc R
H10C H 0.18 0.0083 0.5208 0.164 Uiso 1 1 calc R
C12 C 0.4189(4) 0.2893(3) 0.4163(3) 0.0483(12) Uani 1 1 d .
H12A H 0.4311 0.3397 0.3991 0.072 Uiso 1 1 calc R
H12B H 0.4545 0.2518 0.3893 0.072 Uiso 1 1 calc R
H12C H 0.4522 0.2864 0.4579 0.072 Uiso 1 1 calc R
Cl1 Cl 0.3731(2) 0.12193(16) 0.26857(10) 0.1078(8) Uani 1 1 d .
Cl2 Cl 0.39668(18) 0.17285(12) 0.11127(11) 0.0932(7) Uani 1 1 d .
Cl3 Cl 0.45997(18) -0.01060(10) 0.15866(11) 0.0917(7) Uani 1 1 d .
Al1 Al 0.33998(17) 0.08188(11) 0.17320(10) 0.0686(6) Uani 1 1 d .
C11 C 0.1802(6) 0.0515(5) 0.1616(4) 0.090(2) Uani 1 1 d .
H11A H 0.1405 0.0902 0.1376 0.134 Uiso 1 1 calc R
H11B H 0.1441 0.0457 0.2023 0.134 Uiso 1 1 calc R
H11C H 0.1772 0.0036 0.1391 0.134 Uiso 1 1 calc R

loop_
_atom_site_aniso_label
_atom_site_aniso_U_11
_atom_site_aniso_U_22
_atom_site_aniso_U_33
_atom_site_aniso_U_23
_atom_site_aniso_U_13
_atom_site_aniso_U_12
Cl4 0.1303(18) 0.1012(15) 0.1104(17) -0.0131(12) 0.0137(14) 0.0146(13)
Al2 0.0597(10) 0.0506(9) 0.0655(11) 0.0005(8) -0.0026(8) -0.0039(7)
N1 0.050(2) 0.053(2) 0.060(3) 0.000(2) -0.003(2) 0.0030(19)
N2 0.056(3) 0.059(3) 0.064(3) 0.006(2) 0.002(2) 0.004(2)
C1 0.062(3) 0.051(3) 0.072(4) -0.002(3) -0.011(3) -0.004(3)
C2 0.066(4) 0.059(3) 0.066(4) 0.000(3) -0.011(3) -0.006(3)
C3 0.072(4) 0.063(4) 0.073(4) 0.020(3) -0.003(3) 0.006(3)
C4 0.071(4) 0.054(3) 0.069(4) 0.014(3) -0.015(3) -0.003(3)
C5 0.128(7) 0.100(6) 0.151(9) 0.062(6) -0.028(7) -0.020(6)
C6 0.109(7) 0.131(8) 0.178(11) 0.076(8) 0.025(7) 0.057(6)
C7 0.261(15) 0.106(7) 0.074(6) 0.018(5) -0.023(7) 0.042(8)
C8 0.097(6) 0.102(6) 0.120(7) 0.026(5) -0.007(5) 0.034(5)
C9 0.178(9) 0.079(5) 0.072(5) 0.007(4) -0.021(5) 0.011(5)
C10 0.126(7) 0.101(6) 0.101(6) 0.034(5) -0.030(5) -0.041(5)
C12 0.029(2) 0.060(3) 0.055(3) 0.011(2) -0.009(2) -0.020(2)
Cl1 0.1109(15) 0.1397(19) 0.0728(12) -0.0167(12) 0.0015(10) 0.0257(14)
Cl2 0.0894(13) 0.0854(12) 0.1049(15) 0.0330(11) -0.0132(11) -0.0037(9)
Cl3 0.1026(13) 0.0643(10) 0.1081(15) 0.0110(9) 0.0319(11) 0.0085(9)
Al1 0.0673(11) 0.0681(11) 0.0703(12) 0.0030(9) 0.0079(9) -0.0002(9)
C11 0.057(4) 0.099(5) 0.113(6) 0.003(5) 0.008(4) -0.016(4)

loop_
_atom_type_symbol
_atom_type_description
_atom_type_scat_dispersion_real
_atom_type_scat_dispersion_imag
_atom_type_scat_source
C C 0.0033 0.0016 'International Tables Vol C Tables 4.2.6.8 and 6.1.1.4'
H H 0 0 'International Tables Vol C Tables 4.2.6.8 and 6.1.1.4'
Al Al 0.0645 0.0514 'International Tables Vol C Tables 4.2.6.8 and 6.1.1.4'
Cl Cl 0.1484 0.1585 'International Tables Vol C Tables 4.2.6.8 and 6.1.1.4'
N N 0.0061 0.0033 'International Tables Vol C Tables 4.2.6.8 and 6.1.1.4'

loop_
_geom_angle_atom_site_label_1
_geom_angle_atom_site_label_2
_geom_angle_atom_site_label_3
_geom_angle
N1 Al2 N2 84.6(2)
N1 Al2 C12 111.7(2)
N2 Al2 C12 113.6(2)
N1 Al2 Cl4 111.68(18)
N2 Al2 Cl4 107.39(18)
C12 Al2 Cl4 121.7(2)
C1 N1 C4 121.3(5)
C1 N1 Al2 110.1(4)
C4 N1 Al2 128.5(4)
C2 N2 C3 121.7(5)
C2 N2 Al2 110.2(4)
C3 N2 Al2 128.0(4)
N1 C1 C2 117.9(5)
N1 C1 H1 121
C2 C1 H1 121
N2 C2 C1 117.1(6)
N2 C2 H2 121.4
C1 C2 H2 121.4
C6 C3 C7 113.0(9)
C6 C3 N2 106.8(6)
C7 C3 N2 111.5(6)
C6 C3 C5 109.8(9)
C7 C3 C5 109.0(9)
N2 C3 C5 106.5(6)
C9 C4 N1 106.8(5)
C9 C4 C8 111.6(7)
N1 C4 C8 106.3(6)
C9 C4 C10 111.3(7)
N1 C4 C10 111.1(5)
C8 C4 C10 109.5(7)
C3 C5 H5A 109.5
C3 C5 H5B 109.5
H5A C5 H5B 109.5
C3 C5 H5C 109.5
H5A C5 H5C 109.5
H5B C5 H5C 109.5
C3 C6 H6A 109.5
C3 C6 H6B 109.5
H6A C6 H6B 109.5
C3 C6 H6C 109.5
H6A C6 H6C 109.5
H6B C6 H6C 109.5
C3 C7 H7A 109.5
C3 C7 H7B 109.5
H7A C7 H7B 109.5
C3 C7 H7C 109.5
H7A C7 H7C 109.5
H7B C7 H7C 109.5
C4 C8 H8A 109.5
C4 C8 H8B 109.5
H8A C8 H8B 109.5
C4 C8 H8C 109.5
H8A C8 H8C 109.5
H8B C8 H8C 109.5
C4 C9 H9A 109.5
C4 C9 H9B 109.5
H9A C9 H9B 109.5
C4 C9 H9C 109.5
H9A C9 H9C 109.5
H9B C9 H9C 109.5
C4 C10 H10A 109.5
C4 C10 H10B 109.5
H10A C10 H10B 109.5
C4 C10 H10C 109.5
H10A C10 H10C 109.5
H10B C10 H10C 109.5
Al2 C12 H12A 109.5
Al2 C12 H12B 109.5
H12A C12 H12B 109.5
Al2 C12 H12C 109.5
H12A C12 H12C 109.5
H12B C12 H12C 109.5
C11 Al1 Cl3 113.3(3)
C11 Al1 Cl2 114.5(3)
Cl3 Al1 Cl2 105.43(11)
C11 Al1 Cl1 112.0(3)
Cl3 Al1 Cl1 104.98(13)
Cl2 Al1 Cl1 105.74(13)
Al1 C11 H11A 109.5
Al1 C11 H11B 109.5
H11A C11 H11B 109.5
Al1 C11 H11C 109.5
H11A C11 H11C 109.5
H11B C11 H11C 109.5

loop_
_geom_bond_atom_site_label_1
_geom_bond_atom_site_label_2
_geom_bond_distance
Cl4 Al2 2.077(3)
Al2 N1 1.956(5)
Al2 N2 1.971(5)
Al2 C12 1.971(5)
N1 C1 1.284(7)
N1 C4 1.508(7)
N2 C2 1.279(8)
N2 C3 1.507(8)
C1 C2 1.459(9)
C1 H1 0.93
C2 H2 0.93
C3 C6 1.485(12)
C3 C7 1.501(13)
C3 C5 1.518(12)
C4 C9 1.502(10)
C4 C8 1.521(11)
C4 C10 1.529(10)
C5 H5A 0.96
C5 H5B 0.96
C5 H5C 0.96
C6 H6A 0.96
C6 H6B 0.96
C6 H6C 0.96
C7 H7A 0.96
C7 H7B 0.96
C7 H7C 0.96
C8 H8A 0.96
C8 H8B 0.96
C8 H8C 0.96
C9 H9A 0.96
C9 H9B 0.96
C9 H9C 0.96
C10 H10A 0.96
C10 H10B 0.96
C10 H10C 0.96
C12 H12A 0.96
C12 H12B 0.96
C12 H12C 0.96
Cl1 Al1 2.162(3)
Cl2 Al1 2.156(3)
Cl3 Al1 2.152(3)
Al1 C11 1.945(7)
C11 H11A 0.96
C11 H11B 0.96
C11 H11C 0.96

loop_
_geom_torsion_atom_site_label_1
_geom_torsion_atom_site_label_2
_geom_torsion_atom_site_label_3
_geom_torsion_atom_site_label_4
_geom_torsion
N2 Al2 N1 C1 0.6(4)
C12 Al2 N1 C1 -112.7(4)
Cl4 Al2 N1 C1 107.2(4)
N2 Al2 N1 C4 177.2(5)
C12 Al2 N1 C4 63.9(5)
Cl4 Al2 N1 C4 -76.2(5)
N1 Al2 N2 C2 -0.6(4)
C12 Al2 N2 C2 110.7(4)
Cl4 Al2 N2 C2 -111.7(4)
N1 Al2 N2 C3 176.7(5)
C12 Al2 N2 C3 -72.0(5)
Cl4 Al2 N2 C3 65.6(5)
C4 N1 C1 C2 -177.5(5)
Al2 N1 C1 C2 -0.6(6)
C3 N2 C2 C1 -177.1(5)
Al2 N2 C2 C1 0.4(7)
N1 C1 C2 N2 0.1(9)
C2 N2 C3 C6 89.8(9)
Al2 N2 C3 C6 -87.2(8)
C2 N2 C3 C7 -34.1(10)
Al2 N2 C3 C7 148.9(8)
C2 N2 C3 C5 -152.9(8)
Al2 N2 C3 C5 30.1(8)
C1 N1 C4 C9 -157.3(7)
Al2 N1 C4 C9 26.5(8)
C1 N1 C4 C8 83.4(7)
Al2 N1 C4 C8 -92.8(7)
C1 N1 C4 C10 -35.7(8)
Al2 N1 C4 C10 148.1(6)
